data_2210793
loop_
_publ_author_name
'Shea-Lin Ng'
'Ibrahim Abdul Razak'
'Hoong-Kun Fun'
'P. S. Patil'
'S. M. Dharmaprakash'

_publ_section_title
;
 1-(2,4-Dichlorophenyl)-3-(2-thienyl)prop-2-en-1-one
;
_journal_coeditor_code SJ2127
_journal_issue 10
_journal_name_full 'Acta Crystallographica Section E'
_journal_page_first o4653
_journal_page_last o4655
_journal_paper_doi 10.1107/S160053680603769X
_journal_volume 62
_journal_year 2006
_chemical_formula_iupac 'C13 H8 Cl2 O S'
_chemical_formula_moiety 'C13 H8 Cl2 O S'
_chemical_formula_sum 'C13 H8 Cl2 O S'
_chemical_formula_weight 283.15
_chemical_name_systematic
;
1-(2,4-Dichlorophenyl)-3-(2-thienyl)prop-2-en-1-one
;
_space_group_IT_number 14
_symmetry_cell_setting monoclinic
_symmetry_space_group_name_Hall '-P 2ybc'
_symmetry_space_group_name_H-M 'P 1 21/c 1'
_atom_sites_solution_hydrogens geom
_atom_sites_solution_primary direct
_atom_sites_solution_secondary difmap
_audit_creation_method SHELXL-97
_cell_angle_alpha 90.00
_cell_angle_beta 116.2830(10)
_cell_angle_gamma 90.00
_cell_formula_units_Z 4
_cell_length_a 14.1918(2)
_cell_length_b 3.85150(10)
_cell_length_c 24.3418(3)
_cell_measurement_reflns_used 9371
_cell_measurement_temperature 100.00(10)
_cell_measurement_theta_max 40.00
_cell_measurement_theta_min 1.60
_cell_volume 1192.96(4)
_computing_cell_refinement APEX2
_computing_data_collection 'APEX2 (Bruker, 2005)'
_computing_data_reduction 'SAINT (Bruker, 2005)'
_computing_molecular_graphics SHELXTL
_computing_publication_material
;
SHELXTL and PLATON (Spek, 2003)
;
_computing_structure_refinement SHELXTL
_computing_structure_solution 'SHELXTL (Sheldrick, 1998)'
_diffrn_ambient_temperature 297(2)
_diffrn_detector_area_resol_mean 8.33
_diffrn_measured_fraction_theta_full 0.992
_diffrn_measured_fraction_theta_max 0.992
_diffrn_measurement_device_type
;
Bruker SMART APEX2 CCD area-detector
;
_diffrn_measurement_method \w
_diffrn_radiation_monochromator graphite
_diffrn_radiation_source 'fine-focus sealed tube'
_diffrn_radiation_type MoK\a
_diffrn_radiation_wavelength 0.71073
_diffrn_reflns_av_R_equivalents 0.0243
_diffrn_reflns_av_sigmaI/netI 0.0144
_diffrn_reflns_limit_h_max 25
_diffrn_reflns_limit_h_min -25
_diffrn_reflns_limit_k_max 6
_diffrn_reflns_limit_k_min -6
_diffrn_reflns_limit_l_max 42
_diffrn_reflns_limit_l_min -44
_diffrn_reflns_number 50586
_diffrn_reflns_theta_full 40.00
_diffrn_reflns_theta_max 40.00
_diffrn_reflns_theta_min 1.60
_diffrn_standards_number 0
_exptl_absorpt_coefficient_mu 0.696
_exptl_absorpt_correction_T_max 0.8050
_exptl_absorpt_correction_T_min 0.7156
_exptl_absorpt_correction_type multi-scan
_exptl_absorpt_process_details '(SADABS; Bruker, 2005)'
_exptl_crystal_colour yellow
_exptl_crystal_density_diffrn 1.577
_exptl_crystal_density_method 'not measured'
_exptl_crystal_description Block
_exptl_crystal_F_000 576
_exptl_crystal_size_max 0.62
_exptl_crystal_size_mid 0.59
_exptl_crystal_size_min 0.33
_refine_diff_density_max 0.614
_refine_diff_density_min -0.275
_refine_ls_extinction_method none
_refine_ls_goodness_of_fit_ref 1.101
_refine_ls_hydrogen_treatment constr
_refine_ls_matrix_type full
_refine_ls_number_parameters 176
_refine_ls_number_reflns 7306
_refine_ls_number_restraints 109
_refine_ls_restrained_S_all 1.093
_refine_ls_R_factor_all 0.0297
_refine_ls_R_factor_gt 0.0258
_refine_ls_shift/su_max 0.000
_refine_ls_shift/su_mean 0.000
_refine_ls_structure_factor_coef Fsqd
_refine_ls_weighting_details 'calc w=1/[\s^2^(Fo^2^)+(0.0413P)^2^+0.2466P] where P=(Fo^2^+2Fc^2^)/3'
_refine_ls_weighting_scheme calc
_refine_ls_wR_factor_gt 0.0725
_refine_ls_wR_factor_ref 0.0795
_reflns_number_gt 6624
_reflns_number_total 7306
_reflns_threshold_expression I>2\s(I)
_cod_data_source_file sj2127.cif
_cod_data_source_block I
_cod_original_sg_symbol_H-M 'P 21/c'
_cod_database_code 2210793
_cod_database_fobs_code 2210793

loop_
_symmetry_equiv_pos_as_xyz
'x, y, z'
'-x, y+1/2, -z+1/2'
'-x, -y, -z'
'x, -y-1/2, z-1/2'

loop_
_atom_site_type_symbol
_atom_site_label
_atom_site_fract_x
_atom_site_fract_y
_atom_site_fract_z
_atom_site_U_iso_or_equiv
_atom_site_adp_type
_atom_site_calc_flag
_atom_site_refinement_flags
_atom_site_occupancy
_atom_site_disorder_assembly
_atom_site_disorder_group
Cl Cl1 0.094913(12) 0.20794(4) 0.242014(7) 0.01670(3) Uani d . 1 . .
Cl Cl2 0.474856(13) 0.80436(5) 0.345244(7) 0.01948(4) Uani d . 1 . .
O O1 0.12963(4) 0.19017(17) 0.07624(3) 0.02345(11) Uani d . 1 . .
C C1 0.19652(4) 0.40456(15) 0.23203(3) 0.01327(8) Uani d . 1 . .
C C2 0.28282(5) 0.51240(16) 0.28507(3) 0.01453(9) Uani d . 1 . .
H H2A 0.2839 0.4846 0.3233 0.017 Uiso calc R 1 . .
C C3 0.36734(5) 0.66255(16) 0.27960(3) 0.01434(9) Uani d . 1 . .
C C4 0.36834(5) 0.70057(17) 0.22307(3) 0.01568(9) Uani d . 1 . .
H H4A 0.4255 0.8013 0.2201 0.019 Uiso calc R 1 . .
C C5 0.28209(5) 0.58469(17) 0.17120(3) 0.01548(9) Uani d . 1 . .
H H5A 0.2829 0.6034 0.1333 0.019 Uiso calc R 1 . .
C C6 0.19382(4) 0.44028(16) 0.17413(3) 0.01350(8) Uani d . 1 . .
C C7 0.10596(5) 0.32523(17) 0.11409(3) 0.01574(9) Uani d . 1 . .
C C8 -0.00330(5) 0.38650(17) 0.10255(3) 0.01578(9) Uani d . 1 . .
H H8A -0.0175 0.5191 0.1299 0.019 Uiso calc R 1 . .
C C9 -0.08325(5) 0.25130(17) 0.05240(3) 0.01533(9) Uani d . 1 A .
H H9A -0.0662 0.1345 0.0246 0.018 Uiso calc R 1 . .
C C10 -0.19296(5) 0.27354(16) 0.03852(3) 0.01460(9) Uani d U 1 . .
S S1 -0.23704(2) 0.44872(8) 0.087969(14) 0.01577(5) Uani d PU 0.8399(12) A 1
C C11 -0.36517(9) 0.3556(3) 0.03931(5) 0.01755(15) Uani d PU 0.8399(12) A 1
H H11A -0.4216 0.4080 0.0476 0.021 Uiso calc PR 0.8399(12) A 1
C C12 -0.37514(7) 0.1951(3) -0.01321(5) 0.01699(14) Uani d PU 0.8399(12) A 1
H H12A -0.4390 0.1267 -0.0448 0.020 Uiso calc PR 0.8399(12) A 1
C C13 -0.2755(2) 0.1453(8) -0.01365(10) 0.0166(3) Uani d PU 0.8399(12) A 1
H H13A -0.2672 0.0385 -0.0455 0.020 Uiso calc PR 0.8399(12) A 1
S S1X -0.2904(3) 0.1161(11) -0.02522(13) 0.0178(5) Uani d PU 0.1601(12) A 2
C C11X -0.3822(6) 0.2336(19) -0.0020(3) 0.0244(14) Uiso d PU 0.1601(12) A 2
H H11B -0.4537 0.1926 -0.0252 0.029 Uiso calc PR 0.1601(12) A 2
C C12X -0.3436(5) 0.3877(17) 0.0518(3) 0.0199(12) Uiso d PU 0.1601(12) A 2
H H12B -0.3845 0.4650 0.0704 0.024 Uiso calc PR 0.1601(12) A 2
C C13X -0.2345(6) 0.423(2) 0.0777(4) 0.0211(16) Uiso d PU 0.1601(12) A 2
H H13B -0.1939 0.5278 0.1153 0.025 Uiso calc PR 0.1601(12) A 2

loop_
_atom_site_aniso_label
_atom_site_aniso_U_11
_atom_site_aniso_U_22
_atom_site_aniso_U_33
_atom_site_aniso_U_12
_atom_site_aniso_U_13
_atom_site_aniso_U_23
Cl1 0.01488(6) 0.01794(6) 0.02006(6) -0.00034(4) 0.01028(5) 0.00154(4)
Cl2 0.01698(6) 0.02248(7) 0.01651(6) -0.00333(5) 0.00518(5) -0.00204(5)
O1 0.0184(2) 0.0337(3) 0.0185(2) 0.00207(19) 0.00841(17) -0.00800(19)
C1 0.01291(19) 0.0132(2) 0.0155(2) 0.00113(15) 0.00794(16) 0.00024(16)
C2 0.0154(2) 0.0153(2) 0.01397(19) 0.00067(17) 0.00751(17) 0.00032(16)
C3 0.0136(2) 0.0145(2) 0.0144(2) 0.00046(16) 0.00579(17) -0.00033(16)
C4 0.0148(2) 0.0167(2) 0.0170(2) -0.00021(17) 0.00837(18) 0.00115(17)
C5 0.0151(2) 0.0179(2) 0.0150(2) 0.00058(17) 0.00806(17) 0.00109(17)
C6 0.01281(19) 0.0143(2) 0.01393(19) 0.00160(15) 0.00639(16) 0.00028(16)
C7 0.0143(2) 0.0175(2) 0.0148(2) 0.00156(17) 0.00585(17) -0.00116(17)
C8 0.0137(2) 0.0166(2) 0.0161(2) 0.00162(17) 0.00567(17) -0.00146(17)
C9 0.0148(2) 0.0162(2) 0.0146(2) 0.00092(17) 0.00612(17) -0.00024(17)
C10 0.0145(2) 0.0157(2) 0.0132(2) 0.00079(16) 0.00585(17) 0.00059(16)
S1 0.01680(9) 0.01777(10) 0.01315(10) 0.00075(6) 0.00702(7) -0.00137(7)
C11 0.0140(3) 0.0207(4) 0.0186(4) 0.0011(3) 0.0078(3) 0.0001(3)
C12 0.0150(3) 0.0184(3) 0.0147(3) -0.0003(2) 0.0039(3) -0.0007(3)
C13 0.0156(7) 0.0188(5) 0.0146(7) 0.0004(5) 0.0058(5) -0.0007(5)
S1X 0.0144(9) 0.0210(9) 0.0164(11) -0.0005(6) 0.0052(8) 0.0026(8)

loop_
_atom_type_symbol
_atom_type_description
_atom_type_scat_dispersion_real
_atom_type_scat_dispersion_imag
_atom_type_scat_source
C C 0.0033 0.0016 'International Tables Vol C Tables 4.2.6.8 and 6.1.1.4'
H H 0.0000 0.0000 'International Tables Vol C Tables 4.2.6.8 and 6.1.1.4'
O O 0.0106 0.0060 'International Tables Vol C Tables 4.2.6.8 and 6.1.1.4'
S S 0.1246 0.1234 'International Tables Vol C Tables 4.2.6.8 and 6.1.1.4'
Cl Cl 0.1484 0.1585 'International Tables Vol C Tables 4.2.6.8 and 6.1.1.4'

loop_
_geom_angle_atom_site_label_1
_geom_angle_atom_site_label_2
_geom_angle_atom_site_label_3
_geom_angle
C2 C1 C6 121.66(5)
C2 C1 Cl1 116.35(4)
C6 C1 Cl1 121.94(5)
C3 C2 C1 118.52(5)
C3 C2 H2A 120.7
C1 C2 H2A 120.7
C2 C3 C4 121.73(6)
C2 C3 Cl2 119.10(5)
C4 C3 Cl2 119.17(5)
C5 C4 C3 118.41(6)
C5 C4 H4A 120.8
C3 C4 H4A 120.8
C4 C5 C6 122.01(5)
C4 C5 H5A 119.0
C6 C5 H5A 119.0
C1 C6 C5 117.64(5)
C1 C6 C7 126.10(5)
C5 C6 C7 116.22(5)
O1 C7 C8 122.80(6)
O1 C7 C6 117.93(6)
C8 C7 C6 119.26(5)
C9 C8 C7 120.32(6)
C9 C8 H8A 119.8
C7 C8 H8A 119.8
C8 C9 C10 125.23(6)
C8 C9 H9A 117.4
C10 C9 H9A 117.4
C13 C10 C9 125.58(14)
C13 C10 C13X 108.7(4)
C9 C10 C13X 125.7(3)
C13 C10 S1X 1.5(3)
C9 C10 S1X 124.08(16)
C13X C10 S1X 110.2(4)
C13 C10 S1 111.08(14)
C9 C10 S1 123.27(5)
C13X C10 S1 2.5(3)
S1X C10 S1 112.58(15)
C11 S1 C10 92.16(4)
C12 C11 S1 112.30(7)
C12 C11 H11A 123.8
S1 C11 H11A 123.8
C11 C12 C13 111.92(10)
C11 C12 H12A 124.0
C13 C12 H12A 124.0
C10 C13 C12 112.54(19)
C10 C13 H13A 123.7
C12 C13 H13A 123.7
C10 S1X C11X 92.1(3)
C12X C11X S1X 114.1(6)
C12X C11X H11B 122.9
S1X C11X H11B 122.9
C11X C12X C13X 112.6(6)
C11X C12X H12B 123.7
C13X C12X H12B 123.7
C12X C13X C10 111.0(6)
C12X C13X H13B 124.5
C10 C13X H13B 124.5

loop_
_geom_bond_atom_site_label_1
_geom_bond_atom_site_label_2
_geom_bond_distance
Cl1 C1 1.7384(6)
Cl2 C3 1.7379(6)
O1 C7 1.2275(8)
C1 C2 1.3924(8)
C1 C6 1.3999(8)
C2 C3 1.3900(9)
C2 H2A 0.9300
C3 C4 1.3901(9)
C4 C5 1.3868(9)
C4 H4A 0.9300
C5 C6 1.4010(8)
C5 H5A 0.9300
C6 C7 1.5076(8)
C7 C8 1.4674(9)
C8 C9 1.3499(9)
C8 H8A 0.9300
C9 C10 1.4421(9)
C9 H9A 0.9300
C10 C13 1.3827(19)
C10 C13X 1.444(7)
C10 S1X 1.670(2)
C10 S1 1.7210(7)
S1 C11 1.7119(12)
C11 C12 1.3696(16)
C11 H11A 0.9300
C12 C13 1.431(3)
C12 H12A 0.9300
C13 H13A 0.9300
S1X C11X 1.695(8)
C11X C12X 1.315(9)
C11X H11B 0.9300
C12X C13X 1.397(10)
C12X H12B 0.9300
C13X H13B 0.9300

loop_
_geom_hbond_atom_site_label_D
_geom_hbond_atom_site_label_H
_geom_hbond_atom_site_label_A
_geom_hbond_site_symmetry_A
_geom_hbond_distance_DH
_geom_hbond_distance_HA
_geom_hbond_distance_DA
_geom_hbond_angle_DHA
_geom_hbond_publ_flag
C8 H8A Cl1 1_555 0.93 2.75 3.1230(10) 105 y
C8 H8A S1 1_555 0.93 2.83 3.1850(10) 104 y
C9 H9A O1 1_555 0.93 2.50 2.8230(10) 101 y
C5 H5A S1X 3_565 0.93 2.89 3.787(4) 162 y
C9 H9A O1 3_555 0.93 2.54 3.3620(10) 148 y
C13 H13A O1 3_555 0.93 2.54 3.327(3) 143 y

loop_
_geom_torsion_atom_site_label_1
_geom_torsion_atom_site_label_2
_geom_torsion_atom_site_label_3
_geom_torsion_atom_site_label_4
_geom_torsion
C6 C1 C2 C3 0.76(9)
Cl1 C1 C2 C3 178.28(5)
C1 C2 C3 C4 -1.27(9)
C1 C2 C3 Cl2 179.06(5)
C2 C3 C4 C5 0.07(9)
Cl2 C3 C4 C5 179.74(5)
C3 C4 C5 C6 1.70(9)
C2 C1 C6 C5 0.90(9)
Cl1 C1 C6 C5 -176.47(5)
C2 C1 C6 C7 178.45(6)
Cl1 C1 C6 C7 1.07(9)
C4 C5 C6 C1 -2.17(9)
C4 C5 C6 C7 -179.96(6)
C1 C6 C7 O1 -139.62(7)
C5 C6 C7 O1 37.96(9)
C1 C6 C7 C8 41.99(9)
C5 C6 C7 C8 -140.44(6)
O1 C7 C8 C9 9.29(11)
C6 C7 C8 C9 -172.40(6)
C7 C8 C9 C10 175.45(6)
C8 C9 C10 C13 177.85(18)
C8 C9 C10 C13X -4.4(4)
C8 C9 C10 S1X 177.66(19)
C8 C9 C10 S1 -5.49(10)
C13 C10 S1 C11 -0.46(15)
C9 C10 S1 C11 -177.55(6)
C13X C10 S1 C11 22(8)
S1X C10 S1 C11 -0.38(17)
C10 S1 C11 C12 0.10(8)
S1 C11 C12 C13 0.28(17)
C9 C10 C13 C12 177.71(12)
C13X C10 C13 C12 -0.3(4)
S1X C10 C13 C12 -176(10)
S1 C10 C13 C12 0.7(3)
C11 C12 C13 C10 -0.6(3)
C13 C10 S1X C11X 3(11)
C9 C10 S1X C11X 177.6(3)
C13X C10 S1X C11X -0.6(5)
S1 C10 S1X C11X 0.4(3)
C10 S1X C11X C12X 0.1(6)
S1X C11X C12X C13X 0.4(9)
C11X C12X C13X C10 -0.9(9)
C13 C10 C13X C12X 0.8(7)
C9 C10 C13X C12X -177.2(4)
S1X C10 C13X C12X 1.0(7)
S1 C10 C13X C12X -157(8)
